data_7024839
loop_
_publ_author_name
'Mohapatra, Sudip'
'Maji, Tapas Kumar'

_publ_section_title
;
 Facile synthesis of anion dependent versatile Cu(I) and mixed-valent
 porous Cu(I)/Cu(II) frameworks.
;
_journal_issue 14
_journal_name_full 'Dalton transactions (Cambridge, England : 2003)'
_journal_page_first 3412
_journal_page_last 3419
_journal_paper_doi 10.1039/b922039a
_journal_volume 39
_journal_year 2010
_chemical_formula_sum 'C26 H22 Cu3 N8 O10'
_chemical_formula_weight 797.14
_chemical_name_systematic
;
?
;
_space_group_IT_number 2
_symmetry_cell_setting triclinic
_symmetry_space_group_name_Hall '-P 1'
_symmetry_space_group_name_H-M 'P -1'
_atom_sites_solution_hydrogens geom
_atom_sites_solution_primary direct
_atom_sites_solution_secondary difmap
_audit_creation_method SHELXL-97
_cell_angle_alpha 107.136(2)
_cell_angle_beta 109.811(3)
_cell_angle_gamma 96.066(2)
_cell_formula_units_Z 1
_cell_length_a 7.7849(4)
_cell_length_b 9.8480(5)
_cell_length_c 10.5585(6)
_cell_measurement_temperature 293(2)
_cell_volume 708.49(7)
_computing_cell_refinement SMART
_computing_data_collection 'SMART (Bruker,2000)'
_computing_data_reduction 'SAINT (Bruker,2000)'
_computing_molecular_graphics 'Mercury 1.4.1'
_computing_publication_material 'PLATON (Spek, 2003)'
_computing_structure_refinement 'SHELXL-97 (Sheldrick, 1997)'
_computing_structure_solution 'SIR-92 (Altomare et al. 1994)'
_diffrn_ambient_temperature 293(2)
_diffrn_measured_fraction_theta_full 0.973
_diffrn_measured_fraction_theta_max 0.973
_diffrn_radiation_monochromator graphite
_diffrn_radiation_source 'fine-focus sealed tube'
_diffrn_radiation_type MoK\a
_diffrn_radiation_wavelength 0.71073
_diffrn_reflns_av_R_equivalents 0.0401
_diffrn_reflns_av_sigmaI/netI 0.0372
_diffrn_reflns_limit_h_max 9
_diffrn_reflns_limit_h_min -10
_diffrn_reflns_limit_k_max 12
_diffrn_reflns_limit_k_min -12
_diffrn_reflns_limit_l_max 13
_diffrn_reflns_limit_l_min -13
_diffrn_reflns_number 12400
_diffrn_reflns_theta_full 27.35
_diffrn_reflns_theta_max 27.35
_diffrn_reflns_theta_min 2.19
_exptl_absorpt_coefficient_mu 2.306
_exptl_absorpt_correction_T_max 0.9987
_exptl_absorpt_correction_T_min 0.6615
_exptl_absorpt_correction_type empirical
_exptl_absorpt_process_details SADABS
_exptl_crystal_colour red
_exptl_crystal_density_diffrn 1.868
_exptl_crystal_density_method 'not measured'
_exptl_crystal_description plate
_exptl_crystal_F_000 401
_exptl_crystal_size_max 0.24
_exptl_crystal_size_mid 0.20
_exptl_crystal_size_min 0.06
_refine_diff_density_max 0.652
_refine_diff_density_min -0.364
_refine_diff_density_rms 0.073
_refine_ls_extinction_method none
_refine_ls_goodness_of_fit_ref 1.046
_refine_ls_hydrogen_treatment mixed
_refine_ls_matrix_type full
_refine_ls_number_parameters 250
_refine_ls_number_reflns 3117
_refine_ls_number_restraints 0
_refine_ls_restrained_S_all 1.046
_refine_ls_R_factor_all 0.0459
_refine_ls_R_factor_gt 0.0331
_refine_ls_shift/su_max 0.000
_refine_ls_shift/su_mean 0.000
_refine_ls_structure_factor_coef Fsqd
_refine_ls_weighting_details 'calc w=1/[\s^2^(Fo^2^)+(0.0433P)^2^+0.4222P] where P=(Fo^2^+2Fc^2^)/3'
_refine_ls_weighting_scheme calc
_refine_ls_wR_factor_gt 0.0840
_refine_ls_wR_factor_ref 0.0900
_reflns_number_gt 2526
_reflns_number_total 3117
_reflns_threshold_expression >2sigma(I)
_cod_data_source_file b922039a.txt
_cod_data_source_block complex4
_cod_depositor_comments
;
The following automatic conversions were performed:

'_symmetry_cell_setting' value 'Triclinic' changed to 'triclinic'
according to /home/saulius/struct/CIF-dictionaries/cif_core.dic
dictionary named 'cif_core.dic' version 2.4.2 from 2011-04-26.

Automatic conversion script
Id: cif_fix_values 1891 2012-01-12 08:04:46Z andrius 
;
_cod_original_sg_symbol_H-M P-1
_cod_database_code 7024839

loop_
_symmetry_equiv_pos_as_xyz
'x, y, z'
'-x, -y, -z'

loop_
_atom_site_label
_atom_site_type_symbol
_atom_site_fract_x
_atom_site_fract_y
_atom_site_fract_z
_atom_site_U_iso_or_equiv
_atom_site_adp_type
_atom_site_occupancy
_atom_site_symmetry_multiplicity
_atom_site_calc_flag
_atom_site_refinement_flags
C1 C 1.6809(4) -0.2055(3) 0.8039(3) 0.0362(7) Uani 1 1 d .
C2 C 1.6182(4) -0.0638(3) 0.8420(3) 0.0295(6) Uani 1 1 d .
C3 C 1.4345(4) -0.0537(3) 0.7857(3) 0.0300(6) Uani 1 1 d .
C4 C 1.3919(3) 0.0828(3) 0.8220(3) 0.0267(5) Uani 1 1 d .
C5 C 1.5347(4) 0.2023(3) 0.9172(3) 0.0328(6) Uani 1 1 d .
C6 C 1.7151(4) 0.1829(3) 0.9746(3) 0.0318(6) Uani 1 1 d .
C7 C 1.1901(4) 0.0965(3) 0.7588(3) 0.0308(6) Uani 1 1 d .
C8 C 1.1245(4) 0.4258(3) 0.9741(3) 0.0309(6) Uani 1 1 d .
C9 C 0.8383(4) 0.4772(3) 0.8918(3) 0.0316(6) Uani 1 1 d .
C10 C 0.9221(5) 0.5338(3) 0.5943(4) 0.0401(7) Uani 1 1 d .
C11 C 1.0240(5) 0.3657(3) 0.4592(3) 0.0377(7) Uani 1 1 d .
C12 C 0.4996(4) 0.1396(3) 0.5295(3) 0.0326(6) Uani 1 1 d .
C13 C 0.6650(4) -0.0354(3) 0.5380(3) 0.0312(6) Uani 1 1 d .
N1 N 1.7563(3) 0.0524(2) 0.9358(2) 0.0294(5) Uani 1 1 d .
N2 N 0.9610(3) 0.4007(2) 0.8629(2) 0.0286(5) Uani 1 1 d .
N3 N 0.9467(3) 0.3975(2) 0.5557(2) 0.0315(5) Uani 1 1 d .
N4 N 0.6687(3) 0.1068(2) 0.5691(2) 0.0266(5) Uani 1 1 d .
O1 O 1.8552(3) -0.1955(2) 0.8716(3) 0.0446(5) Uani 1 1 d .
O2 O 1.5665(3) -0.3169(2) 0.7146(3) 0.0553(6) Uani 1 1 d .
O1W O 0.3885(4) 0.4913(4) 0.8092(3) 0.0877(10) Uani 1 1 d .
H10 H 0.3162 0.3827 0.7489 0.105 Uiso 1 1 d R
H11 H 0.4254 0.5415 0.7431 0.105 Uiso 1 1 d R
O3 O 1.1646(3) 0.1970(2) 0.7084(2) 0.0347(4) Uani 1 1 d .
O4 O 1.0683(3) 0.0096(3) 0.7649(3) 0.0578(7) Uani 1 1 d .
Cu1 Cu 2.0000 0.0000 1.0000 0.04455(17) Uani 1 2 d S
Cu2 Cu 0.90388(4) 0.25942(3) 0.65954(3) 0.02983(12) Uani 1 1 d .
H1 H 1.334(5) -0.139(4) 0.723(3) 0.041(8) Uiso 1 1 d .
H2 H 1.518(4) 0.307(3) 0.952(3) 0.030(7) Uiso 1 1 d .
H3 H 1.815(4) 0.259(3) 1.046(3) 0.026(7) Uiso 1 1 d .
H4 H 0.718(4) 0.457(3) 0.810(3) 0.032(7) Uiso 1 1 d .
H5 H 1.213(4) 0.370(3) 0.957(3) 0.033(8) Uiso 1 1 d .
H6 H 0.871(5) 0.558(4) 0.659(4) 0.047(10) Uiso 1 1 d .
H7 H 1.045(4) 0.273(4) 0.430(3) 0.042(9) Uiso 1 1 d .
H8 H 0.497(4) 0.238(4) 0.545(3) 0.042(9) Uiso 1 1 d .
H9 H 0.771(5) -0.059(3) 0.567(3) 0.042(9) Uiso 1 1 d .

loop_
_atom_site_aniso_label
_atom_site_aniso_U_11
_atom_site_aniso_U_22
_atom_site_aniso_U_33
_atom_site_aniso_U_23
_atom_site_aniso_U_13
_atom_site_aniso_U_12
C1 0.0307(15) 0.0341(16) 0.0513(18) 0.0239(15) 0.0162(14) 0.0107(13)
C2 0.0252(14) 0.0325(15) 0.0382(15) 0.0218(13) 0.0120(12) 0.0099(11)
C3 0.0206(13) 0.0333(15) 0.0365(15) 0.0164(13) 0.0080(12) 0.0066(12)
C4 0.0188(12) 0.0332(14) 0.0306(13) 0.0163(11) 0.0078(10) 0.0078(11)
C5 0.0236(14) 0.0350(15) 0.0416(16) 0.0176(13) 0.0106(12) 0.0098(11)
C6 0.0213(13) 0.0318(15) 0.0390(15) 0.0161(13) 0.0049(12) 0.0048(12)
C7 0.0196(13) 0.0356(15) 0.0342(14) 0.0125(12) 0.0061(11) 0.0084(11)
C8 0.0270(14) 0.0350(15) 0.0335(14) 0.0139(12) 0.0119(12) 0.0121(12)
C9 0.0236(14) 0.0392(16) 0.0313(14) 0.0141(13) 0.0078(12) 0.0088(12)
C10 0.055(2) 0.0373(17) 0.0453(18) 0.0209(15) 0.0318(16) 0.0213(15)
C11 0.0520(19) 0.0269(15) 0.0445(17) 0.0164(13) 0.0250(15) 0.0180(13)
C12 0.0265(14) 0.0270(14) 0.0413(16) 0.0129(13) 0.0085(12) 0.0069(11)
C13 0.0180(13) 0.0336(15) 0.0373(15) 0.0124(12) 0.0051(11) 0.0067(11)
N1 0.0192(11) 0.0332(12) 0.0396(13) 0.0210(11) 0.0090(10) 0.0067(9)
N2 0.0254(12) 0.0309(12) 0.0305(12) 0.0111(10) 0.0118(10) 0.0071(9)
N3 0.0333(13) 0.0289(12) 0.0352(13) 0.0156(10) 0.0129(10) 0.0079(10)
N4 0.0195(11) 0.0300(12) 0.0282(11) 0.0113(9) 0.0068(9) 0.0027(9)
O1 0.0255(11) 0.0351(11) 0.0742(15) 0.0264(11) 0.0128(10) 0.0129(9)
O2 0.0393(13) 0.0354(13) 0.0758(17) 0.0148(12) 0.0086(12) 0.0079(10)
O1W 0.078(2) 0.081(2) 0.082(2) 0.0304(18) 0.0146(17) -0.0187(17)
O3 0.0261(10) 0.0385(11) 0.0469(12) 0.0221(10) 0.0144(9) 0.0154(8)
O4 0.0225(11) 0.0679(16) 0.0864(18) 0.0502(15) 0.0073(11) 0.0045(11)
Cu1 0.0190(3) 0.0329(3) 0.0766(4) 0.0273(3) 0.0047(2) 0.0093(2)
Cu2 0.02228(19) 0.02889(19) 0.0342(2) 0.01117(15) 0.00712(14) 0.00212(13)

loop_
_atom_type_symbol
_atom_type_description
_atom_type_scat_dispersion_real
_atom_type_scat_dispersion_imag
_atom_type_scat_source
C C 0.0033 0.0016 'International Tables Vol C Tables 4.2.6.8 and 6.1.1.4'
H H 0.0000 0.0000 'International Tables Vol C Tables 4.2.6.8 and 6.1.1.4'
N N 0.0061 0.0033 'International Tables Vol C Tables 4.2.6.8 and 6.1.1.4'
O O 0.0106 0.0060 'International Tables Vol C Tables 4.2.6.8 and 6.1.1.4'
Cu Cu 0.3201 1.2651 'International Tables Vol C Tables 4.2.6.8 and 6.1.1.4'

loop_
_geom_angle_atom_site_label_1
_geom_angle_atom_site_label_2
_geom_angle_atom_site_label_3
_geom_angle
_geom_angle_site_symmetry_1
_geom_angle_site_symmetry_3
O2 C1 O1 125.8(3) . .
O2 C1 C2 119.7(3) . .
O1 C1 C2 114.5(3) . .
N1 C2 C3 122.2(2) . .
N1 C2 C1 114.6(2) . .
C3 C2 C1 123.2(3) . .
C2 C3 C4 119.0(3) . .
C2 C3 H1 121.6(19) . .
C4 C3 H1 119.4(18) . .
C5 C4 C3 118.6(2) . .
C5 C4 C7 121.6(2) . .
C3 C4 C7 119.7(2) . .
C4 C5 C6 119.2(3) . .
C4 C5 H2 124.8(16) . .
C6 C5 H2 116.0(17) . .
N1 C6 C5 121.9(3) . .
N1 C6 H3 115.4(16) . .
C5 C6 H3 122.7(17) . .
O4 C7 O3 126.7(2) . .
O4 C7 C4 116.8(2) . .
O3 C7 C4 116.5(2) . .
N2 C8 C9 121.9(3) . 2_767
N2 C8 H5 117.3(18) . .
C9 C8 H5 120.8(18) 2_767 .
N2 C9 C8 122.3(3) . 2_767
N2 C9 H4 115.2(17) . .
C8 C9 H4 122.5(17) 2_767 .
N3 C10 C11 122.7(3) . 2_766
N3 C10 H6 117(2) . .
C11 C10 H6 120(2) 2_766 .
N3 C11 C10 122.3(3) . 2_766
N3 C11 H7 118(2) . .
C10 C11 H7 120(2) 2_766 .
N4 C12 C13 122.8(3) . 2_656
N4 C12 H8 117(2) . .
C13 C12 H8 120(2) 2_656 .
N4 C13 C12 122.1(3) . 2_656
N4 C13 H9 117(2) . .
C12 C13 H9 121(2) 2_656 .
C6 N1 C2 119.0(2) . .
C6 N1 Cu1 128.96(19) . .
C2 N1 Cu1 112.02(17) . .
C9 N2 C8 115.8(2) . .
C9 N2 Cu2 121.49(18) . .
C8 N2 Cu2 122.72(18) . .
C11 N3 C10 115.0(2) . .
C11 N3 Cu2 122.49(18) . .
C10 N3 Cu2 121.9(2) . .
C13 N4 C12 115.1(2) . .
C13 N4 Cu2 123.14(18) . .
C12 N4 Cu2 121.73(18) . .
C1 O1 Cu1 115.22(18) . .
H10 O1W H11 110.2 . .
C7 O3 Cu2 120.56(18) . .
O1 Cu1 O1 180.000(1) . 2_957
O1 Cu1 N1 96.47(9) . 2_957
O1 Cu1 N1 83.53(9) 2_957 2_957
O1 Cu1 N1 83.53(9) . .
O1 Cu1 N1 96.47(9) 2_957 .
N1 Cu1 N1 180.000(1) 2_957 .
N4 Cu2 N3 119.05(9) . .
N4 Cu2 N2 116.32(9) . .
N3 Cu2 N2 102.57(9) . .
N4 Cu2 O3 119.22(8) . .
N3 Cu2 O3 99.33(8) . .
N2 Cu2 O3 96.49(8) . .

loop_
_geom_bond_atom_site_label_1
_geom_bond_atom_site_label_2
_geom_bond_distance
_geom_bond_site_symmetry_2
C1 O2 1.225(4) .
C1 O1 1.279(3) .
C1 C2 1.514(4) .
C2 N1 1.340(4) .
C2 C3 1.378(4) .
C3 C4 1.393(4) .
C3 H1 0.97(3) .
C4 C5 1.378(4) .
C4 C7 1.523(3) .
C5 C6 1.387(4) .
C5 H2 1.02(3) .
C6 N1 1.338(3) .
C6 H3 0.94(3) .
C7 O4 1.241(3) .
C7 O3 1.257(3) .
C8 N2 1.345(3) .
C8 C9 1.367(4) 2_767
C8 H5 0.96(3) .
C9 N2 1.337(3) .
C9 C8 1.367(4) 2_767
C9 H4 0.99(3) .
C10 N3 1.337(4) .
C10 C11 1.371(4) 2_766
C10 H6 0.89(3) .
C11 N3 1.329(4) .
C11 C10 1.371(4) 2_766
C11 H7 0.92(3) .
C12 N4 1.345(3) .
C12 C13 1.369(4) 2_656
C12 H8 0.94(3) .
C13 N4 1.336(3) .
C13 C12 1.369(4) 2_656
C13 H9 0.86(3) .
N1 Cu1 1.966(2) .
N2 Cu2 2.050(2) .
N3 Cu2 2.047(2) .
N4 Cu2 1.977(2) .
O1 Cu1 1.945(2) .
O1W H10 1.0463 .
O1W H11 1.0594 .
O3 Cu2 2.1224(18) .
Cu1 O1 1.945(2) 2_957
Cu1 N1 1.966(2) 2_957
